data_7126393
loop_
_publ_author_name
'Babu, Kaki Raveendra'
'Han, Wendan'
'Chen, Jian-Bo'
'Li, Yang'
'Tang, Yuhai'
'Zhang, Wenquan'
'Xu, Wenbo'
'Xu, Silong'

_publ_section_title
;
 A three-component reaction of phosphorus ylides with isocyanates: facile
 synthesis of 2-amino-3-carboxylate-4-quinolones.
;
_journal_issue 44
_journal_name_full 'Chemical communications (Cambridge, England)'
_journal_page_first 5909
_journal_page_last 5912
_journal_paper_doi 10.1039/d0cc01401j
_journal_volume 56
_journal_year 2020
_chemical_formula_moiety 'C63 H60 N2 O8 P2'
_chemical_formula_sum 'C63 H60 N2 O8 P2'
_chemical_formula_weight 1035.07
_space_group_crystal_system monoclinic
_space_group_IT_number 15
_space_group_name_Hall '-C 2yc'
_space_group_name_H-M_alt 'C 1 2/c 1'
_atom_sites_solution_hydrogens geom
_audit_creation_method SHELXL-2016/6
_audit_update_record
;
2019-11-07 deposited with the CCDC.	2020-04-17 downloaded from the CCDC.
;
_cell_angle_alpha 90
_cell_angle_beta 115.521(9)
_cell_angle_gamma 90
_cell_formula_units_Z 4
_cell_length_a 33.89(2)
_cell_length_b 9.680(7)
_cell_length_c 18.339(13)
_cell_measurement_reflns_used 5338
_cell_measurement_temperature 296(2)
_cell_measurement_theta_max 25.01
_cell_measurement_theta_min 2.38
_cell_volume 5429(6)
_computing_cell_refinement 'Bruker SAINT'
_computing_data_collection 'Bruker APEX2'
_computing_data_reduction 'Bruker SAINT'
_computing_molecular_graphics 'Bruker SHELXTL'
_computing_publication_material 'Bruker SHELXTL'
_computing_structure_refinement 'SHELXL-2016/6 (Sheldrick, 2016)'
_computing_structure_solution 'SHELXS-97 (Sheldrick 2008)'
_diffrn_ambient_temperature 296(2)
_diffrn_measured_fraction_theta_full 1.000
_diffrn_measured_fraction_theta_max 0.986
_diffrn_measurement_device_type 'Bruker APEX-II CCD'
_diffrn_measurement_method '\f and \w scans'
_diffrn_radiation_type MoK\a
_diffrn_radiation_wavelength 0.71073
_diffrn_reflns_av_R_equivalents 0.0526
_diffrn_reflns_av_unetI/netI 0.0478
_diffrn_reflns_Laue_measured_fraction_full 1.000
_diffrn_reflns_Laue_measured_fraction_max 0.986
_diffrn_reflns_limit_h_max 42
_diffrn_reflns_limit_h_min -42
_diffrn_reflns_limit_k_max 12
_diffrn_reflns_limit_k_min -12
_diffrn_reflns_limit_l_max 22
_diffrn_reflns_limit_l_min -23
_diffrn_reflns_number 23899
_diffrn_reflns_point_group_measured_fraction_full 1.000
_diffrn_reflns_point_group_measured_fraction_max 0.986
_diffrn_reflns_theta_full 25.242
_diffrn_reflns_theta_max 26.783
_diffrn_reflns_theta_min 1.332
_exptl_absorpt_coefficient_mu 0.139
_exptl_absorpt_correction_type multi-scan
_exptl_crystal_colour colorless
_exptl_crystal_density_diffrn 1.266
_exptl_crystal_description lump
_exptl_crystal_F_000 2184
_exptl_crystal_size_max 0.230
_exptl_crystal_size_mid 0.220
_exptl_crystal_size_min 0.210
_exptl_transmission_factor_max 0.971
_exptl_transmission_factor_min 0.969
_refine_diff_density_max 0.609
_refine_diff_density_min -0.346
_refine_diff_density_rms 0.060
_refine_ls_extinction_method none
_refine_ls_goodness_of_fit_ref 1.024
_refine_ls_hydrogen_treatment constr
_refine_ls_matrix_type full
_refine_ls_number_parameters 341
_refine_ls_number_reflns 5728
_refine_ls_number_restraints 7
_refine_ls_restrained_S_all 1.026
_refine_ls_R_factor_all 0.1032
_refine_ls_R_factor_gt 0.0658
_refine_ls_shift/su_max 0.003
_refine_ls_shift/su_mean 0.000
_refine_ls_structure_factor_coef Fsqd
_refine_ls_weighting_details 'w=1/[\s^2^(Fo^2^)+(0.1258P)^2^+4.6773P] where P=(Fo^2^+2Fc^2^)/3'
_refine_ls_weighting_scheme calc
_refine_ls_wR_factor_gt 0.1887
_refine_ls_wR_factor_ref 0.2210
_reflns_Friedel_coverage 0.000
_reflns_number_gt 3717
_reflns_number_total 5728
_reflns_threshold_expression 'I > 2\s(I)'
_cod_data_source_file d0cc01401j2.cif
_cod_data_source_block mo_KRB05_20190301_0m
_cod_depositor_comments 'Adding full bibliography for 7126391--7126394.cif.'
_cod_original_cell_volume 5430(7)
_cod_original_sg_symbol_H-M 'C 2/c'
_cod_database_code 7126393
_shelx_shelxl_version_number 2016/6
_shelx_space_group_comment
; 
The symmetry employed for this shelxl refinement is uniquely defined 
by the following loop, which should always be used as a source of 
symmetry information in preference to the above space-group names. 
They are only intended as comments. 
;
_shelx_estimated_absorpt_t_min 0.969
_shelx_estimated_absorpt_t_max 0.971

loop_
_space_group_symop_operation_xyz
'x, y, z'
'-x, y, -z+1/2'
'x+1/2, y+1/2, z'
'-x+1/2, y+1/2, -z+1/2'
'-x, -y, -z'
'x, -y, z-1/2'
'-x+1/2, -y+1/2, -z'
'x+1/2, -y+1/2, z-1/2'

loop_
_atom_site_label
_atom_site_type_symbol
_atom_site_fract_x
_atom_site_fract_y
_atom_site_fract_z
_atom_site_U_iso_or_equiv
_atom_site_adp_type
_atom_site_occupancy
_atom_site_site_symmetry_order
_atom_site_calc_flag
_atom_site_refinement_flags_posn
_atom_site_refinement_flags_adp
_atom_site_refinement_flags_occupancy
_atom_site_disorder_assembly
_atom_site_disorder_group
O4 O 0.04032(15) 1.6702(11) 0.3095(5) 0.229(4) Uani 1 1 d . . . . .
C31 C 0.000000 1.5980(13) 0.250000 0.316(15) Uani 1 2 d S T P . .
H31A H -0.009582 1.537903 0.281578 0.379 Uiso 0.5 1 calc R U P . .
H31B H 0.009583 1.537913 0.218419 0.379 Uiso 0.5 1 calc R U P . .
C32 C 0.0206(5) 1.7780(19) 0.2880(8) 0.307(10) Uani 1 1 d . . . . .
H32A H 0.040214 1.845152 0.281946 0.369 Uiso 1 1 calc R U . . .
H32B H 0.013700 1.810357 0.331206 0.369 Uiso 1 1 calc R U . . .
P1 P 0.15380(2) 1.00607(8) 0.48457(4) 0.0398(2) Uani 1 1 d . . . . .
N1 N 0.09472(8) 0.7044(3) 0.54223(17) 0.0542(7) Uani 1 1 d . . . . .
C23 C 0.09888(10) 0.5714(3) 0.57571(18) 0.0471(7) Uani 1 1 d . . . . .
C25 C 0.13629(11) 0.3650(3) 0.6416(2) 0.0566(8) Uani 1 1 d . . . . .
H25 H 0.162460 0.316897 0.667100 0.068 Uiso 1 1 calc R U . . .
C20 C 0.09824(12) 0.3015(3) 0.6333(2) 0.0569(8) Uani 1 1 d . . . . .
C24 C 0.13737(11) 0.4970(3) 0.6136(2) 0.0524(8) Uani 1 1 d . . . . .
H24 H 0.163813 0.535681 0.620234 0.063 Uiso 1 1 calc R U . . .
C21 C 0.06043(13) 0.3777(4) 0.5966(2) 0.0709(10) Uani 1 1 d . . . . .
H21 H 0.034066 0.338885 0.590466 0.085 Uiso 1 1 calc R U . . .
C22 C 0.06059(11) 0.5098(4) 0.5688(2) 0.0642(9) Uani 1 1 d . . . . .
H22 H 0.034444 0.558467 0.544946 0.077 Uiso 1 1 calc R U . . .
C19 C 0.09763(16) 0.1558(4) 0.6620(3) 0.0814(12) Uani 1 1 d . . . . .
H19A H 0.071249 0.141148 0.668268 0.122 Uiso 1 1 calc R U . . .
H19B H 0.122450 0.141837 0.712954 0.122 Uiso 1 1 calc R U . . .
H19C H 0.098818 0.091731 0.623043 0.122 Uiso 1 1 calc R U . . .
C7 C 0.19540(9) 1.0815(3) 0.57546(17) 0.0437(6) Uani 1 1 d . . . . .
C1 C 0.13519(9) 1.1469(3) 0.41266(18) 0.0454(7) Uani 1 1 d . . . . .
C12 C 0.20172(11) 1.0307(3) 0.65022(18) 0.0507(7) Uani 1 1 d . . . . .
H12 H 0.183098 0.963525 0.654102 0.061 Uiso 1 1 calc R U . . .
C8 C 0.22333(12) 1.1842(4) 0.5725(2) 0.0612(9) Uani 1 1 d . . . . .
H8 H 0.219113 1.220740 0.522779 0.073 Uiso 1 1 calc R U . . .
C2 C 0.12685(11) 1.1242(4) 0.33313(19) 0.0578(8) Uani 1 1 d . . . . .
H2 H 0.129465 1.035435 0.316267 0.069 Uiso 1 1 calc R U . . .
C11 C 0.23620(13) 1.0810(4) 0.7197(2) 0.0643(9) Uani 1 1 d . . . . .
H11 H 0.240646 1.046387 0.769936 0.077 Uiso 1 1 calc R U . . .
C6 C 0.13056(12) 1.2792(4) 0.4360(2) 0.0623(9) Uani 1 1 d . . . . .
H6 H 0.135649 1.296405 0.489204 0.075 Uiso 1 1 calc R U . . .
C9 C 0.25705(13) 1.2330(4) 0.6417(2) 0.0757(11) Uani 1 1 d . . . . .
H9 H 0.275431 1.301690 0.638562 0.091 Uiso 1 1 calc R U . . .
C3 C 0.11464(13) 1.2317(5) 0.2782(2) 0.0745(11) Uani 1 1 d . . . . .
H3 H 0.109222 1.215160 0.224705 0.089 Uiso 1 1 calc R U . . .
C10 C 0.26349(14) 1.1804(4) 0.7149(2) 0.0732(11) Uani 1 1 d . . . . .
H10 H 0.286550 1.212382 0.761698 0.088 Uiso 1 1 calc R U . . .
C4 C 0.11057(14) 1.3615(5) 0.3023(3) 0.0809(12) Uani 1 1 d . . . . .
H4 H 0.102421 1.433966 0.265361 0.097 Uiso 1 1 calc R U . . .
C5 C 0.11847(14) 1.3856(4) 0.3811(3) 0.0804(12) Uani 1 1 d . . . . .
H5 H 0.115638 1.474541 0.397427 0.097 Uiso 1 1 calc R U . . .
C13 C 0.18139(9) 0.8926(3) 0.44354(17) 0.0440(7) Uani 1 1 d . . . . .
C18 C 0.15909(13) 0.7803(3) 0.3965(2) 0.0582(8) Uani 1 1 d . . . . .
H18 H 0.130879 0.759638 0.389549 0.070 Uiso 1 1 calc R U . . .
C14 C 0.22347(10) 0.9226(4) 0.45307(19) 0.0520(8) Uani 1 1 d . . . . .
H14 H 0.238635 0.997280 0.484615 0.062 Uiso 1 1 calc R U . . .
C15 C 0.24257(13) 0.8414(4) 0.4156(2) 0.0660(10) Uani 1 1 d . . . . .
H15 H 0.270632 0.861864 0.421696 0.079 Uiso 1 1 calc R U . . .
C16 C 0.22075(16) 0.7311(4) 0.3697(3) 0.0749(12) Uani 1 1 d . . . . .
H16 H 0.234005 0.676997 0.344578 0.090 Uiso 1 1 calc R U . . .
C17 C 0.17939(15) 0.6995(4) 0.3602(2) 0.0718(11) Uani 1 1 d . . . . .
H17 H 0.164872 0.623415 0.329315 0.086 Uiso 1 1 calc R U . . .
O3 O 0.16566(6) 0.7558(2) 0.57164(13) 0.0493(5) Uani 1 1 d . . . . .
O2 O 0.03720(7) 0.8956(3) 0.46620(18) 0.0747(8) Uani 1 1 d . . . . .
O1 O 0.06096(8) 1.0929(3) 0.43772(18) 0.0753(8) Uani 1 1 d . . . . .
C26 C 0.12660(9) 0.7879(3) 0.53992(18) 0.0437(7) Uani 1 1 d . . . . .
C28 C 0.06751(10) 0.9637(3) 0.4663(2) 0.0519(8) Uani 1 1 d . . . . .
C27 C 0.11223(9) 0.9178(3) 0.49711(18) 0.0437(7) Uani 1 1 d . . . . .
C29 C 0.01578(14) 1.1421(5) 0.4014(4) 0.1000(16) Uani 1 1 d . U . . .
H29A H -0.002445 1.078675 0.359473 0.120 Uiso 1 1 calc R U . . .
H29B H 0.004753 1.146552 0.442152 0.120 Uiso 1 1 calc R U . . .
C30 C 0.0142(2) 1.2779(7) 0.3672(4) 0.136(2) Uani 1 1 d . U . . .
H30A H 0.033001 1.339540 0.408569 0.204 Uiso 1 1 calc R U . . .
H30B H -0.015256 1.312162 0.345221 0.204 Uiso 1 1 calc R U . . .
H30C H 0.023758 1.272097 0.325036 0.204 Uiso 1 1 calc R U . . .

loop_
_atom_site_aniso_label
_atom_site_aniso_U_11
_atom_site_aniso_U_22
_atom_site_aniso_U_33
_atom_site_aniso_U_23
_atom_site_aniso_U_13
_atom_site_aniso_U_12
O4 0.064(3) 0.315(10) 0.203(6) -0.035(7) -0.041(3) 0.047(4)
C31 0.59(5) 0.084(8) 0.42(4) 0.000 0.36(4) 0.000
C32 0.28(2) 0.41(2) 0.181(13) -0.133(14) 0.053(11) 0.067(16)
P1 0.0397(4) 0.0409(4) 0.0408(4) 0.0025(3) 0.0191(3) -0.0003(3)
N1 0.0416(13) 0.0508(15) 0.0702(18) 0.0152(13) 0.0240(13) -0.0006(11)
C23 0.0451(16) 0.0471(17) 0.0492(17) 0.0031(13) 0.0206(13) -0.0021(13)
C25 0.0595(19) 0.0520(19) 0.062(2) 0.0072(16) 0.0296(16) 0.0096(16)
C20 0.073(2) 0.0467(18) 0.0555(19) 0.0044(15) 0.0323(17) -0.0037(16)
C24 0.0498(17) 0.0498(18) 0.0614(19) 0.0045(15) 0.0274(15) 0.0007(14)
C21 0.062(2) 0.066(2) 0.083(3) 0.017(2) 0.030(2) -0.0134(18)
C22 0.0453(17) 0.066(2) 0.076(2) 0.0197(18) 0.0218(17) -0.0030(16)
C19 0.116(3) 0.053(2) 0.084(3) 0.011(2) 0.050(3) -0.006(2)
C7 0.0452(15) 0.0441(16) 0.0409(15) -0.0006(12) 0.0177(13) 0.0015(13)
C1 0.0436(15) 0.0453(17) 0.0451(17) 0.0037(13) 0.0171(13) -0.0034(13)
C12 0.0613(19) 0.0472(17) 0.0450(17) -0.0003(13) 0.0243(15) 0.0066(14)
C8 0.061(2) 0.068(2) 0.0514(19) 0.0003(17) 0.0214(16) -0.0159(17)
C2 0.0579(19) 0.064(2) 0.0455(18) 0.0055(15) 0.0167(15) 0.0028(16)
C11 0.086(3) 0.054(2) 0.0423(18) -0.0031(15) 0.0180(17) 0.0119(19)
C6 0.076(2) 0.050(2) 0.055(2) 0.0057(15) 0.0225(18) 0.0005(17)
C9 0.066(2) 0.079(3) 0.069(3) -0.006(2) 0.017(2) -0.022(2)
C3 0.077(3) 0.089(3) 0.049(2) 0.020(2) 0.0199(19) 0.004(2)
C10 0.073(2) 0.066(2) 0.057(2) -0.0129(18) 0.0059(18) -0.001(2)
C4 0.089(3) 0.070(3) 0.068(3) 0.030(2) 0.018(2) 0.000(2)
C5 0.096(3) 0.044(2) 0.087(3) 0.0112(19) 0.026(2) 0.002(2)
C13 0.0466(16) 0.0460(16) 0.0449(16) 0.0073(13) 0.0248(13) 0.0069(13)
C18 0.069(2) 0.0546(19) 0.059(2) -0.0033(16) 0.0350(17) -0.0014(16)
C14 0.0469(16) 0.063(2) 0.0529(18) 0.0162(15) 0.0281(14) 0.0080(15)
C15 0.065(2) 0.083(3) 0.068(2) 0.029(2) 0.0448(19) 0.025(2)
C16 0.102(3) 0.075(3) 0.074(3) 0.021(2) 0.063(3) 0.037(2)
C17 0.102(3) 0.061(2) 0.065(2) -0.0051(18) 0.047(2) 0.005(2)
O3 0.0388(11) 0.0512(12) 0.0591(13) 0.0085(10) 0.0224(10) 0.0032(9)
O2 0.0447(13) 0.0710(16) 0.114(2) 0.0311(15) 0.0401(14) 0.0092(12)
O1 0.0562(14) 0.0622(15) 0.119(2) 0.0333(15) 0.0490(15) 0.0207(12)
C26 0.0414(15) 0.0463(16) 0.0467(16) 0.0005(13) 0.0220(13) -0.0007(12)
C28 0.0469(17) 0.0505(18) 0.065(2) 0.0114(15) 0.0301(16) 0.0064(14)
C27 0.0419(15) 0.0434(16) 0.0504(17) 0.0050(13) 0.0242(13) 0.0019(12)
C29 0.070(3) 0.087(3) 0.160(5) 0.049(3) 0.065(3) 0.038(2)
C30 0.109(4) 0.133(5) 0.160(6) 0.058(4) 0.053(4) 0.054(4)

loop_
_atom_type_symbol
_atom_type_description
_atom_type_scat_dispersion_real
_atom_type_scat_dispersion_imag
_atom_type_scat_source
C C 0.0033 0.0016 'International Tables Vol C Tables 4.2.6.8 and 6.1.1.4'
H H 0.0000 0.0000 'International Tables Vol C Tables 4.2.6.8 and 6.1.1.4'
N N 0.0061 0.0033 'International Tables Vol C Tables 4.2.6.8 and 6.1.1.4'
O O 0.0106 0.0060 'International Tables Vol C Tables 4.2.6.8 and 6.1.1.4'
S S 0.1246 0.1234 'International Tables Vol C Tables 4.2.6.8 and 6.1.1.4'
P P 0.1023 0.0942 'International Tables Vol C Tables 4.2.6.8 and 6.1.1.4'

loop_
_geom_angle_atom_site_label_1
_geom_angle_atom_site_label_2
_geom_angle_atom_site_label_3
_geom_angle
_geom_angle_site_symmetry_1
_geom_angle_site_symmetry_3
_geom_angle_publ_flag
C32 O4 C31 87.8(8) . . ?
O4 C31 O4 124.6(12) . 2 ?
O4 C31 C32 39.7(5) . . ?
O4 C31 C32 85.1(9) 2 . ?
O4 C31 C32 85.1(9) . 2 ?
O4 C31 C32 39.7(5) 2 2 ?
C32 C31 C32 46.2(9) . 2 ?
O4 C31 H31A 106.2 . . ?
O4 C31 H31A 106.2 2 . ?
C32 C31 H31A 119.8 . . ?
C32 C31 H31A 127.3 2 . ?
O4 C31 H31B 106.2 . . ?
O4 C31 H31B 106.2 2 . ?
C32 C31 H31B 127.3 . . ?
C32 C31 H31B 119.8 2 . ?
H31A C31 H31B 106.4 . . ?
O4 C32 C32 118.0(8) . 2 ?
O4 C32 C31 52.5(7) . . ?
C32 C32 C31 66.9(5) 2 . ?
O4 C32 H32A 107.8 . . ?
C32 C32 H32A 107.8 2 . ?
C31 C32 H32A 137.5 . . ?
O4 C32 H32B 107.8 . . ?
C32 C32 H32B 107.8 2 . ?
C31 C32 H32B 114.7 . . ?
H32A C32 H32B 107.1 . . ?
C27 P1 C13 110.50(15) . . ?
C27 P1 C7 115.40(15) . . ?
C13 P1 C7 106.95(15) . . ?
C27 P1 C1 114.63(14) . . ?
C13 P1 C1 103.60(14) . . ?
C7 P1 C1 104.82(14) . . ?
C26 N1 C23 128.6(3) . . ?
C22 C23 C24 117.7(3) . . ?
C22 C23 N1 116.2(3) . . ?
C24 C23 N1 126.2(3) . . ?
C20 C25 C24 123.0(3) . . ?
C20 C25 H25 118.5 . . ?
C24 C25 H25 118.5 . . ?
C25 C20 C21 116.4(3) . . ?
C25 C20 C19 122.1(3) . . ?
C21 C20 C19 121.4(3) . . ?
C25 C24 C23 119.8(3) . . ?
C25 C24 H24 120.1 . . ?
C23 C24 H24 120.1 . . ?
C20 C21 C22 121.8(3) . . ?
C20 C21 H21 119.1 . . ?
C22 C21 H21 119.1 . . ?
C21 C22 C23 121.3(3) . . ?
C21 C22 H22 119.3 . . ?
C23 C22 H22 119.3 . . ?
C20 C19 H19A 109.5 . . ?
C20 C19 H19B 109.5 . . ?
H19A C19 H19B 109.5 . . ?
C20 C19 H19C 109.5 . . ?
H19A C19 H19C 109.5 . . ?
H19B C19 H19C 109.5 . . ?
C12 C7 C8 118.4(3) . . ?
C12 C7 P1 119.7(2) . . ?
C8 C7 P1 121.8(2) . . ?
C2 C1 C6 118.5(3) . . ?
C2 C1 P1 119.9(2) . . ?
C6 C1 P1 121.5(2) . . ?
C7 C12 C11 119.5(3) . . ?
C7 C12 H12 120.3 . . ?
C11 C12 H12 120.3 . . ?
C9 C8 C7 121.3(3) . . ?
C9 C8 H8 119.4 . . ?
C7 C8 H8 119.4 . . ?
C1 C2 C3 120.8(4) . . ?
C1 C2 H2 119.6 . . ?
C3 C2 H2 119.6 . . ?
C10 C11 C12 120.9(3) . . ?
C10 C11 H11 119.6 . . ?
C12 C11 H11 119.6 . . ?
C5 C6 C1 120.4(3) . . ?
C5 C6 H6 119.8 . . ?
C1 C6 H6 119.8 . . ?
C10 C9 C8 119.9(4) . . ?
C10 C9 H9 120.1 . . ?
C8 C9 H9 120.1 . . ?
C4 C3 C2 120.0(4) . . ?
C4 C3 H3 120.0 . . ?
C2 C3 H3 120.0 . . ?
C9 C10 C11 120.1(4) . . ?
C9 C10 H10 119.9 . . ?
C11 C10 H10 119.9 . . ?
C3 C4 C5 119.9(4) . . ?
C3 C4 H4 120.0 . . ?
C5 C4 H4 120.0 . . ?
C4 C5 C6 120.4(4) . . ?
C4 C5 H5 119.8 . . ?
C6 C5 H5 119.8 . . ?
C14 C13 C18 119.7(3) . . ?
C14 C13 P1 120.6(2) . . ?
C18 C13 P1 119.6(2) . . ?
C17 C18 C13 119.3(4) . . ?
C17 C18 H18 120.4 . . ?
C13 C18 H18 120.4 . . ?
C15 C14 C13 119.7(3) . . ?
C15 C14 H14 120.1 . . ?
C13 C14 H14 120.1 . . ?
C16 C15 C14 120.6(4) . . ?
C16 C15 H15 119.7 . . ?
C14 C15 H15 119.7 . . ?
C15 C16 C17 120.3(3) . . ?
C15 C16 H16 119.8 . . ?
C17 C16 H16 119.8 . . ?
C16 C17 C18 120.4(4) . . ?
C16 C17 H17 119.8 . . ?
C18 C17 H17 119.8 . . ?
C28 O1 C29 116.6(3) . . ?
O3 C26 N1 122.6(3) . . ?
O3 C26 C27 121.0(3) . . ?
N1 C26 C27 116.4(3) . . ?
O2 C28 O1 120.5(3) . . ?
O2 C28 C27 125.2(3) . . ?
O1 C28 C27 114.3(3) . . ?
C28 C27 C26 122.0(3) . . ?
C28 C27 P1 124.7(2) . . ?
C26 C27 P1 113.2(2) . . ?
C30 C29 O1 109.2(4) . . ?
C30 C29 H29A 109.8 . . ?
O1 C29 H29A 109.8 . . ?
C30 C29 H29B 109.8 . . ?
O1 C29 H29B 109.8 . . ?
H29A C29 H29B 108.3 . . ?
C29 C30 H30A 109.5 . . ?
C29 C30 H30B 109.5 . . ?
H30A C30 H30B 109.5 . . ?
C29 C30 H30C 109.5 . . ?
H30A C30 H30C 109.5 . . ?
H30B C30 H30C 109.5 . . ?

loop_
_geom_bond_atom_site_label_1
_geom_bond_atom_site_label_2
_geom_bond_distance
_geom_bond_site_symmetry_2
_geom_bond_publ_flag
O4 C32 1.210(16) . ?
O4 C31 1.504(9) . ?
C31 C32 1.895(19) . ?
C31 C32 1.895(19) 2 ?
C31 H31A 0.9700 . ?
C31 H31B 0.9700 . ?
C32 C32 1.49(3) 2 ?
C32 H32A 0.9700 . ?
C32 H32B 0.9700 . ?
P1 C27 1.745(3) . ?
P1 C13 1.804(3) . ?
P1 C7 1.809(3) . ?
P1 C1 1.811(3) . ?
N1 C26 1.365(4) . ?
N1 C23 1.407(4) . ?
C23 C22 1.384(4) . ?
C23 C24 1.387(4) . ?
C25 C20 1.377(5) . ?
C25 C24 1.383(5) . ?
C25 H25 0.9300 . ?
C20 C21 1.377(5) . ?
C20 C19 1.508(5) . ?
C24 H24 0.9300 . ?
C21 C22 1.377(5) . ?
C21 H21 0.9300 . ?
C22 H22 0.9300 . ?
C19 H19A 0.9600 . ?
C19 H19B 0.9600 . ?
C19 H19C 0.9600 . ?
C7 C12 1.383(4) . ?
C7 C8 1.390(4) . ?
C1 C2 1.379(4) . ?
C1 C6 1.380(5) . ?
C12 C11 1.394(5) . ?
C12 H12 0.9300 . ?
C8 C9 1.374(5) . ?
C8 H8 0.9300 . ?
C2 C3 1.383(5) . ?
C2 H2 0.9300 . ?
C11 C10 1.363(6) . ?
C11 H11 0.9300 . ?
C6 C5 1.374(5) . ?
C6 H6 0.9300 . ?
C9 C10 1.362(6) . ?
C9 H9 0.9300 . ?
C3 C4 1.359(6) . ?
C3 H3 0.9300 . ?
C10 H10 0.9300 . ?
C4 C5 1.372(6) . ?
C4 H4 0.9300 . ?
C5 H5 0.9300 . ?
C13 C14 1.391(4) . ?
C13 C18 1.391(5) . ?
C18 C17 1.387(5) . ?
C18 H18 0.9300 . ?
C14 C15 1.376(5) . ?
C14 H14 0.9300 . ?
C15 C16 1.364(6) . ?
C15 H15 0.9300 . ?
C16 C17 1.371(6) . ?
C16 H16 0.9300 . ?
C17 H17 0.9300 . ?
O3 C26 1.235(4) . ?
O2 C28 1.220(4) . ?
O1 C28 1.337(4) . ?
O1 C29 1.462(5) . ?
C26 C27 1.451(4) . ?
C28 C27 1.441(4) . ?
C29 C30 1.447(7) . ?
C29 H29A 0.9700 . ?
C29 H29B 0.9700 . ?
C30 H30A 0.9600 . ?
C30 H30B 0.9600 . ?
C30 H30C 0.9600 . ?

loop_
_geom_torsion_atom_site_label_1
_geom_torsion_atom_site_label_2
_geom_torsion_atom_site_label_3
_geom_torsion_atom_site_label_4
_geom_torsion
_geom_torsion_site_symmetry_1
_geom_torsion_site_symmetry_2
_geom_torsion_site_symmetry_3
_geom_torsion_site_symmetry_4
_geom_torsion_publ_flag
C32 O4 C31 O4 6.1(9) . . . 2 ?
C32 O4 C31 C32 10.0(15) . . . 2 ?
C31 O4 C32 C32 -14(2) . . . 2 ?
O4 C31 C32 O4 -175.0(8) 2 . . . ?
C32 C31 C32 O4 -166(2) 2 . . . ?
O4 C31 C32 C32 166(2) . . . 2 ?
O4 C31 C32 C32 -8.8(13) 2 . . 2 ?
C26 N1 C23 C22 -179.5(3) . . . . ?
C26 N1 C23 C24 -0.4(5) . . . . ?
C24 C25 C20 C21 -1.3(5) . . . . ?
C24 C25 C20 C19 178.1(3) . . . . ?
C20 C25 C24 C23 0.4(5) . . . . ?
C22 C23 C24 C25 1.2(5) . . . . ?
N1 C23 C24 C25 -178.0(3) . . . . ?
C25 C20 C21 C22 0.7(6) . . . . ?
C19 C20 C21 C22 -178.7(4) . . . . ?
C20 C21 C22 C23 0.8(6) . . . . ?
C24 C23 C22 C21 -1.7(5) . . . . ?
N1 C23 C22 C21 177.5(4) . . . . ?
C27 P1 C7 C12 21.8(3) . . . . ?
C13 P1 C7 C12 -101.5(3) . . . . ?
C1 P1 C7 C12 148.9(2) . . . . ?
C27 P1 C7 C8 -162.2(3) . . . . ?
C13 P1 C7 C8 74.5(3) . . . . ?
C1 P1 C7 C8 -35.1(3) . . . . ?
C27 P1 C1 C2 -93.2(3) . . . . ?
C13 P1 C1 C2 27.3(3) . . . . ?
C7 P1 C1 C2 139.2(3) . . . . ?
C27 P1 C1 C6 89.2(3) . . . . ?
C13 P1 C1 C6 -150.3(3) . . . . ?
C7 P1 C1 C6 -38.4(3) . . . . ?
C8 C7 C12 C11 -1.6(5) . . . . ?
P1 C7 C12 C11 174.6(2) . . . . ?
C12 C7 C8 C9 1.3(5) . . . . ?
P1 C7 C8 C9 -174.7(3) . . . . ?
C6 C1 C2 C3 0.8(5) . . . . ?
P1 C1 C2 C3 -176.9(3) . . . . ?
C7 C12 C11 C10 0.6(5) . . . . ?
C2 C1 C6 C5 -0.9(5) . . . . ?
P1 C1 C6 C5 176.8(3) . . . . ?
C7 C8 C9 C10 -0.1(6) . . . . ?
C1 C2 C3 C4 -0.3(6) . . . . ?
C8 C9 C10 C11 -0.9(6) . . . . ?
C12 C11 C10 C9 0.7(6) . . . . ?
C2 C3 C4 C5 -0.2(7) . . . . ?
C3 C4 C5 C6 0.1(7) . . . . ?
C1 C6 C5 C4 0.5(6) . . . . ?
C27 P1 C13 C14 -158.4(2) . . . . ?
C7 P1 C13 C14 -32.1(3) . . . . ?
C1 P1 C13 C14 78.4(3) . . . . ?
C27 P1 C13 C18 26.7(3) . . . . ?
C7 P1 C13 C18 153.1(2) . . . . ?
C1 P1 C13 C18 -96.5(3) . . . . ?
C14 C13 C18 C17 0.3(5) . . . . ?
P1 C13 C18 C17 175.2(3) . . . . ?
C18 C13 C14 C15 0.3(4) . . . . ?
P1 C13 C14 C15 -174.5(2) . . . . ?
C13 C14 C15 C16 -0.4(5) . . . . ?
C14 C15 C16 C17 -0.1(6) . . . . ?
C15 C16 C17 C18 0.8(6) . . . . ?
C13 C18 C17 C16 -0.9(5) . . . . ?
C23 N1 C26 O3 -2.7(5) . . . . ?
C23 N1 C26 C27 176.7(3) . . . . ?
C29 O1 C28 O2 -4.6(6) . . . . ?
C29 O1 C28 C27 176.6(4) . . . . ?
O2 C28 C27 C26 -6.9(5) . . . . ?
O1 C28 C27 C26 171.9(3) . . . . ?
O2 C28 C27 P1 170.7(3) . . . . ?
O1 C28 C27 P1 -10.5(4) . . . . ?
O3 C26 C27 C28 -173.9(3) . . . . ?
N1 C26 C27 C28 6.6(4) . . . . ?
O3 C26 C27 P1 8.2(4) . . . . ?
N1 C26 C27 P1 -171.2(2) . . . . ?
C13 P1 C27 C28 -127.8(3) . . . . ?
C7 P1 C27 C28 110.8(3) . . . . ?
C1 P1 C27 C28 -11.2(3) . . . . ?
C13 P1 C27 C26 50.0(3) . . . . ?
C7 P1 C27 C26 -71.4(3) . . . . ?
C1 P1 C27 C26 166.6(2) . . . . ?
C28 O1 C29 C30 -174.7(5) . . . . ?
